data_7720764
loop_
_publ_author_name
'Riedmaier, Jonas'
'Maichle-M&#xf6;ssmer, C&#xe4;cilia'
'Anwander, Reiner'

_publ_section_title
;
 CO<sub>2</sub> uptake potential of cerium(III) triazolates and
 tetrazolates.
;
_journal_issue 16
_journal_name_full 'Dalton transactions (Cambridge, England : 2003)'
_journal_page_first 6302
_journal_page_last 6311
_journal_paper_doi 10.1039/d6dt00453a
_journal_volume 55
_journal_year 2026
_chemical_formula_sum 'C24 H42 Ce N9'
_chemical_formula_weight 596.78
_chemical_properties_physical Air-sensitive,Moisture-sensitive
_space_group_crystal_system trigonal
_space_group_IT_number 146
_space_group_name_Hall 'R 3'
_space_group_name_H-M_alt 'R 3 :H'
_atom_sites_solution_hydrogens geom
_audit_creation_method SHELXL-2019/3
_audit_update_record
;
2026-02-12 deposited with the CCDC.	2026-03-27 downloaded from the CCDC.
;
_cell_angle_alpha 90
_cell_angle_beta 90
_cell_angle_gamma 120
_cell_formula_units_Z 3
_cell_length_a 17.6019(4)
_cell_length_b 17.6019(4)
_cell_length_c 7.6464(3)
_cell_measurement_reflns_used 2040
_cell_measurement_temperature 100(2)
_cell_measurement_theta_max 33.56
_cell_measurement_theta_min 2.314
_cell_volume 2051.67(10)
_computing_cell_refinement 'SAINT V8.38A (Bruker AXS Inc., 2017)'
_computing_data_collection 'APEX3 v2017.3-0 (Bruker AXS)'
_computing_data_reduction 'SAINT V8.38A (Bruker AXS Inc., 2017)'
_computing_structure_refinement 'SHELXL-2019/2 (Sheldrick, 2019)'
_computing_structure_solution 'XT, VERSION 2014/5, SHELXS-13 (Sheldrick 2008)'
_diffrn_ambient_temperature 100(2)
_diffrn_measured_fraction_theta_full 1.000
_diffrn_measured_fraction_theta_max 0.964
_diffrn_measurement_device_type 'Bruker APEX II DUO'
_diffrn_measurement_method 'omega scans'
_diffrn_radiation_type MoK\a
_diffrn_radiation_wavelength 0.71073
_diffrn_reflns_av_R_equivalents 0.0179
_diffrn_reflns_av_unetI/netI 0.0216
_diffrn_reflns_Laue_measured_fraction_full 1.000
_diffrn_reflns_Laue_measured_fraction_max 0.964
_diffrn_reflns_limit_h_max 26
_diffrn_reflns_limit_h_min -26
_diffrn_reflns_limit_k_max 27
_diffrn_reflns_limit_k_min -26
_diffrn_reflns_limit_l_max 11
_diffrn_reflns_limit_l_min -11
_diffrn_reflns_number 14307
_diffrn_reflns_point_group_measured_fraction_full 0.998
_diffrn_reflns_point_group_measured_fraction_max 0.947
_diffrn_reflns_theta_full 25.242
_diffrn_reflns_theta_max 33.582
_diffrn_reflns_theta_min 2.314
_diffrn_source 'ImuS-focus sealed tube'
_exptl_absorpt_coefficient_mu 1.693
_exptl_absorpt_correction_type multi-scan
_exptl_absorpt_process_details 'sadabs V2012/1 (Bruker AXS Inc.)'
_exptl_crystal_colour colorless
_exptl_crystal_density_diffrn 1.449
_exptl_crystal_description block
_exptl_crystal_F_000 921
_exptl_crystal_size_max 0.204
_exptl_crystal_size_mid 0.127
_exptl_crystal_size_min 0.121
_exptl_transmission_factor_max 0.7466
_exptl_transmission_factor_min 0.5995
_refine_diff_density_max 1.304
_refine_diff_density_min -0.424
_refine_diff_density_rms 0.069
_refine_ls_abs_structure_details
;
 Flack x determined using 1686 quotients [(I+)-(I-)]/[(I+)+(I-)]
 (Parsons, Flack and Wagner, Acta Cryst. B69 (2013) 249-259).
;
_refine_ls_abs_structure_Flack 0.012(5)
_refine_ls_extinction_method none
_refine_ls_goodness_of_fit_ref 1.100
_refine_ls_hydrogen_treatment constr
_refine_ls_matrix_type full
_refine_ls_number_parameters 106
_refine_ls_number_reflns 3436
_refine_ls_number_restraints 1
_refine_ls_restrained_S_all 1.100
_refine_ls_R_factor_all 0.0168
_refine_ls_R_factor_gt 0.0168
_refine_ls_shift/su_max 0.005
_refine_ls_shift/su_mean 0.000
_refine_ls_structure_factor_coef Fsqd
_refine_ls_weighting_details 'w=1/[\s^2^(Fo^2^)+(0.0279P)^2^] where P=(Fo^2^+2Fc^2^)/3'
_refine_ls_weighting_scheme calc
_refine_ls_wR_factor_gt 0.0422
_refine_ls_wR_factor_ref 0.0422
_reflns_Friedel_coverage 0.963
_reflns_Friedel_fraction_full 0.996
_reflns_Friedel_fraction_max 0.929
_reflns_number_gt 3436
_reflns_number_total 3436
_reflns_threshold_expression 'I > 2\s(I)'
_cod_data_source_file d6dt00453a2.cif
_cod_data_source_block 8_mo_JR169_0m
_cod_depositor_comments 'Adding full bibliography for 7720764--7720768.cif.'
_cod_original_cell_volume 2051.67(13)
_cod_database_code 7720764
_shelx_shelxl_version_number 2019/3
_shelx_space_group_comment
;
The symmetry employed for this shelxl refinement is uniquely defined
by the following loop, which should always be used as a source of
symmetry information in preference to the above space-group names.
They are only intended as comments.
;
_shelx_estimated_absorpt_t_min 0.724
_shelx_estimated_absorpt_t_max 0.821

loop_
_space_group_symop_operation_xyz
'x, y, z'
'-y, x-y, z'
'-x+y, -x, z'
'x+2/3, y+1/3, z+1/3'
'-y+2/3, x-y+1/3, z+1/3'
'-x+y+2/3, -x+1/3, z+1/3'
'x+1/3, y+2/3, z+2/3'
'-y+1/3, x-y+2/3, z+2/3'
'-x+y+1/3, -x+2/3, z+2/3'

loop_
_atom_site_label
_atom_site_type_symbol
_atom_site_fract_x
_atom_site_fract_y
_atom_site_fract_z
_atom_site_U_iso_or_equiv
_atom_site_adp_type
_atom_site_occupancy
_atom_site_site_symmetry_order
_atom_site_calc_flag
_atom_site_refinement_flags_posn
_atom_site_refinement_flags_adp
_atom_site_refinement_flags_occupancy
_atom_site_disorder_assembly
_atom_site_disorder_group
C1 C -0.11359(19) -0.0563(2) -0.3600(4) 0.0311(5) Uani 1 1 d . . . . .
H1A H -0.076594 -0.046908 -0.255717 0.037 Uiso 1 1 calc R U . . .
H1B H -0.175645 -0.094241 -0.325305 0.037 Uiso 1 1 calc R U . . .
C2 C -0.03136(19) -0.13141(18) -0.4231(4) 0.0312(5) Uani 1 1 d . . . . .
H2A H -0.020653 -0.165225 -0.513568 0.037 Uiso 1 1 calc R U . . .
H2B H -0.061554 -0.171436 -0.323913 0.037 Uiso 1 1 calc R U . . .
C3 C -0.17021(17) -0.17960(17) -0.5659(4) 0.0284(5) Uani 1 1 d . . . . .
H3A H -0.209154 -0.161519 -0.620025 0.043 Uiso 1 1 calc R U . . .
H3B H -0.200940 -0.220134 -0.469401 0.043 Uiso 1 1 calc R U . . .
H3C H -0.153033 -0.208923 -0.653307 0.043 Uiso 1 1 calc R U . . .
C4 C -0.12231(16) -0.22505(14) -0.9923(3) 0.0211(4) Uani 1 1 d . . . . .
C5 C -0.07883(19) -0.27223(15) -0.9720(3) 0.0269(4) Uani 1 1 d . . . . .
H5 H -0.099248 -0.331509 -1.003895 0.032 Uiso 1 1 calc R U . . .
C6 C 0.00180(17) -0.21322(16) -0.8941(3) 0.0236(4) Uani 1 1 d . . . . .
C7 C -0.21259(18) -0.25370(17) -1.0583(4) 0.0297(5) Uani 1 1 d . . . . .
H7A H -0.219069 -0.202151 -1.077018 0.045 Uiso 1 1 calc R U . . .
H7B H -0.255872 -0.292477 -0.972104 0.045 Uiso 1 1 calc R U . . .
H7C H -0.222037 -0.285269 -1.168964 0.045 Uiso 1 1 calc R U . . .
C8 C 0.0761(2) -0.2266(2) -0.8408(4) 0.0345(5) Uani 1 1 d . . . . .
H8A H 0.126316 -0.192820 -0.918389 0.052 Uiso 1 1 calc R U . . .
H8B H 0.057706 -0.289030 -0.849196 0.052 Uiso 1 1 calc R U . . .
H8C H 0.093019 -0.206711 -0.720003 0.052 Uiso 1 1 calc R U . . .
Ce1 Ce 0.000000 0.000000 -0.78084(2) 0.01486(4) Uani 1 3 d S T P . .
N1 N -0.09088(14) -0.10134(13) -0.4980(3) 0.0227(3) Uani 1 1 d . . . . .
N2 N -0.07103(13) -0.14294(12) -0.9323(3) 0.0198(3) Uani 1 1 d . . . . .
N3 N 0.00573(13) -0.13599(12) -0.8696(2) 0.0196(3) Uani 1 1 d . . . . .

loop_
_atom_site_aniso_label
_atom_site_aniso_U_11
_atom_site_aniso_U_22
_atom_site_aniso_U_33
_atom_site_aniso_U_23
_atom_site_aniso_U_13
_atom_site_aniso_U_12
C1 0.0299(12) 0.0336(13) 0.0294(11) 0.0022(9) 0.0055(9) 0.0156(10)
C2 0.0324(12) 0.0261(11) 0.0290(10) 0.0072(9) -0.0035(9) 0.0100(10)
C3 0.0227(10) 0.0216(10) 0.0306(10) 0.0038(8) 0.0001(8) 0.0033(8)
C4 0.0239(9) 0.0148(8) 0.0193(8) 0.0003(6) 0.0009(7) 0.0057(7)
C5 0.0361(12) 0.0161(9) 0.0273(9) -0.0031(7) -0.0019(8) 0.0123(9)
C6 0.0300(11) 0.0209(9) 0.0245(9) -0.0011(7) 0.0012(8) 0.0162(8)
C7 0.0247(11) 0.0215(10) 0.0309(11) 0.0002(8) -0.0042(8) 0.0025(8)
C8 0.0408(15) 0.0346(13) 0.0418(13) -0.0024(10) -0.0018(11) 0.0290(12)
Ce1 0.01255(5) 0.01255(5) 0.01948(6) 0.000 0.000 0.00627(2)
N1 0.0208(8) 0.0197(8) 0.0229(8) -0.0005(6) 0.0045(6) 0.0064(7)
N2 0.0191(8) 0.0156(7) 0.0238(7) -0.0016(6) -0.0011(6) 0.0081(6)
N3 0.0199(8) 0.0167(7) 0.0233(7) -0.0006(6) 0.0006(6) 0.0100(6)

loop_
_atom_type_symbol
_atom_type_description
_atom_type_scat_dispersion_real
_atom_type_scat_dispersion_imag
_atom_type_scat_source
C C 0.0033 0.0016 'International Tables Vol C Tables 4.2.6.8 and 6.1.1.4'
H H 0.0000 0.0000 'International Tables Vol C Tables 4.2.6.8 and 6.1.1.4'
Ce Ce -0.2486 2.6331 'International Tables Vol C Tables 4.2.6.8 and 6.1.1.4'
N N 0.0061 0.0033 'International Tables Vol C Tables 4.2.6.8 and 6.1.1.4'

loop_
_geom_angle_atom_site_label_1
_geom_angle_atom_site_label_2
_geom_angle_atom_site_label_3
_geom_angle
_geom_angle_site_symmetry_1
_geom_angle_site_symmetry_3
_geom_angle_publ_flag
N1 C1 C2 111.6(2) . 3 ?
N1 C2 C1 114.0(2) . 2 ?
N2 C4 C5 109.2(2) . . ?
N2 C4 C7 120.5(2) . . ?
C5 C4 C7 130.2(2) . . ?
C4 C5 C6 105.1(2) . . ?
N3 C6 C5 109.3(2) . . ?
N3 C6 C8 121.0(2) . . ?
C5 C6 C8 129.7(2) . . ?
N2 Ce1 N2 99.77(6) . 2 ?
N2 Ce1 N2 99.77(6) . 3 ?
N2 Ce1 N2 99.77(6) 2 3 ?
N2 Ce1 N3 128.67(6) . 2 ?
N2 Ce1 N3 31.98(6) 2 2 ?
N2 Ce1 N3 81.21(6) 3 2 ?
N2 Ce1 N3 81.21(6) . 3 ?
N2 Ce1 N3 128.67(6) 2 3 ?
N2 Ce1 N3 31.98(6) 3 3 ?
N3 Ce1 N3 113.13(4) 2 3 ?
N2 Ce1 N3 31.97(6) . . ?
N2 Ce1 N3 81.21(6) 2 . ?
N2 Ce1 N3 128.67(6) 3 . ?
N3 Ce1 N3 113.13(4) 2 . ?
N3 Ce1 N3 113.13(4) 3 . ?
N2 Ce1 N1 82.76(6) . . ?
N2 Ce1 N1 144.58(7) 2 . ?
N2 Ce1 N1 114.73(7) 3 . ?
N3 Ce1 N1 143.56(6) 2 . ?
N3 Ce1 N1 86.74(6) 3 . ?
N3 Ce1 N1 83.28(6) . . ?
N2 Ce1 N1 114.73(6) . 2 ?
N2 Ce1 N1 82.76(6) 2 2 ?
N2 Ce1 N1 144.58(7) 3 2 ?
N3 Ce1 N1 83.28(6) 2 2 ?
N3 Ce1 N1 143.56(6) 3 2 ?
N3 Ce1 N1 86.74(6) . 2 ?
N1 Ce1 N1 64.69(7) . 2 ?
N2 Ce1 N1 144.58(7) . 3 ?
N2 Ce1 N1 114.73(7) 2 3 ?
N2 Ce1 N1 82.76(6) 3 3 ?
N3 Ce1 N1 86.74(6) 2 3 ?
N3 Ce1 N1 83.28(6) 3 3 ?
N3 Ce1 N1 143.56(6) . 3 ?
N1 Ce1 N1 64.69(7) . 3 ?
N1 Ce1 N1 64.69(7) 2 3 ?
C3 N1 C1 111.4(2) . . ?
C3 N1 C2 107.8(2) . . ?
C1 N1 C2 109.7(2) . . ?
C3 N1 Ce1 107.42(14) . . ?
C1 N1 Ce1 115.82(15) . . ?
C2 N1 Ce1 104.24(14) . . ?
C4 N2 N3 108.36(18) . . ?
C4 N2 Ce1 168.89(16) . . ?
N3 N2 Ce1 76.83(11) . . ?
C6 N3 N2 108.05(19) . . ?
C6 N3 Ce1 171.29(16) . . ?
N2 N3 Ce1 71.20(11) . . ?

loop_
_geom_bond_atom_site_label_1
_geom_bond_atom_site_label_2
_geom_bond_distance
_geom_bond_site_symmetry_2
_geom_bond_publ_flag
C1 N1 1.489(3) . ?
C1 C2 1.518(4) 3 ?
C2 N1 1.503(4) . ?
C3 N1 1.481(3) . ?
C4 N2 1.345(3) . ?
C4 C5 1.391(4) . ?
C4 C7 1.494(4) . ?
C5 C6 1.405(4) . ?
C6 N3 1.340(3) . ?
C6 C8 1.497(4) . ?
Ce1 N2 2.4675(18) . ?
Ce1 N2 2.4675(19) 2 ?
Ce1 N2 2.4675(18) 3 ?
Ce1 N3 2.5379(19) 2 ?
Ce1 N3 2.5379(19) 3 ?
Ce1 N3 2.5379(19) . ?
Ce1 N1 2.751(2) . ?
Ce1 N1 2.7507(19) 2 ?
Ce1 N1 2.7507(19) 3 ?
N2 N3 1.380(3) . ?
